data_4302368
loop_
_publ_author_name
'Otero, Antonio'
'Fern\'andez-Baeza, Juan'
'Tejeda, Juan'
'Lara-S\'anchez, Agust\'in'
'S\'anchez-Molina, Margarita'
'Franco, Sonia'
'L\'opez-Solera, Isabel'
'Rodr\'iguez, Ana M'
'S\'anchez-Barba, Luis F'
'Morante-Zarcero, Sonia'
'Garc\'es, Andr\'es'

_publ_section_title
;
 On the Search for NNO-Donor Enantiopure Scorpionate Ligands and Their
 Coordination to Group 4 Metals
;
_journal_coden_ASTM INOCAJ
_journal_issue 12
_journal_name_full 'Inorganic chemistry'
_journal_page_first 5540
_journal_page_last 5554
_journal_paper_doi 10.1021/ic900352e
_journal_volume 48
_journal_year 2009
_chemical_formula_sum 'C26 H48 N4 O5 Ti'
_chemical_formula_weight 544.58
_space_group_IT_number 14
_symmetry_cell_setting monoclinic
_symmetry_space_group_name_Hall '-P 2yn'
_symmetry_space_group_name_H-M 'P 1 21/n 1'
_atom_sites_solution_hydrogens geom
_atom_sites_solution_primary direct
_atom_sites_solution_secondary difmap
_audit_creation_method SHELXL-97
_cell_angle_alpha 90.00
_cell_angle_beta 101.621(3)
_cell_angle_gamma 90.00
_cell_formula_units_Z 4
_cell_length_a 8.7322(16)
_cell_length_b 18.087(3)
_cell_length_c 19.500(4)
_cell_measurement_temperature 200(2)
_cell_volume 3016.7(10)
_computing_cell_refinement 'Bruker SAINT'
_computing_data_collection 'Bruker APEX'
_computing_data_reduction 'Bruker SHELXTL'
_computing_molecular_graphics 'Bruker SHELXTL'
_computing_publication_material 'Bruker SHELXTL'
_computing_structure_refinement 'SHELXL-97 (Sheldrick, 1997)'
_computing_structure_solution 'SHELXS-97 (Sheldrick, 1990)'
_diffrn_ambient_temperature 200(2)
_diffrn_measured_fraction_theta_full 0.998
_diffrn_measured_fraction_theta_max 0.998
_diffrn_measurement_device_type 'CCD area detector'
_diffrn_measurement_method 'omega scan'
_diffrn_radiation_monochromator graphite
_diffrn_radiation_source 'fine-focus sealed tube'
_diffrn_radiation_type MoK\a
_diffrn_radiation_wavelength 0.71073
_diffrn_reflns_av_R_equivalents 0.0540
_diffrn_reflns_av_sigmaI/netI 0.0490
_diffrn_reflns_limit_h_max 9
_diffrn_reflns_limit_h_min -9
_diffrn_reflns_limit_k_max 20
_diffrn_reflns_limit_k_min -18
_diffrn_reflns_limit_l_max 21
_diffrn_reflns_limit_l_min -21
_diffrn_reflns_number 16490
_diffrn_reflns_theta_full 23.21
_diffrn_reflns_theta_max 23.21
_diffrn_reflns_theta_min 2.13
_exptl_absorpt_coefficient_mu 0.322
_exptl_absorpt_correction_T_max 1
_exptl_absorpt_correction_T_min 0.536283
_exptl_absorpt_correction_type Semi-empirical
_exptl_absorpt_process_details SADABS
_exptl_crystal_colour Colorless
_exptl_crystal_density_diffrn 1.199
_exptl_crystal_density_method 'not measured'
_exptl_crystal_description Prismatic
_exptl_crystal_F_000 1176
_exptl_crystal_size_max 0.67
_exptl_crystal_size_mid 0.50
_exptl_crystal_size_min 0.44
_refine_diff_density_max 0.850
_refine_diff_density_min -0.332
_refine_diff_density_rms 0.067
_refine_ls_extinction_method none
_refine_ls_goodness_of_fit_ref 0.950
_refine_ls_hydrogen_treatment mixed
_refine_ls_matrix_type full
_refine_ls_number_parameters 353
_refine_ls_number_reflns 4312
_refine_ls_number_restraints 0
_refine_ls_restrained_S_all 0.950
_refine_ls_R_factor_all 0.0881
_refine_ls_R_factor_gt 0.0663
_refine_ls_shift/su_max 0.366
_refine_ls_shift/su_mean 0.035
_refine_ls_structure_factor_coef Fsqd
_refine_ls_weighting_details 'calc w=1/[\s^2^(Fo^2^)+(0.1415P)^2^+2.3387P] where P=(Fo^2^+2Fc^2^)/3'
_refine_ls_weighting_scheme calc
_refine_ls_wR_factor_gt 0.1872
_refine_ls_wR_factor_ref 0.2082
_reflns_number_gt 3191
_reflns_number_total 4312
_reflns_threshold_expression >2sigma(I)
_cod_duplicate_entry 4338577
_cod_data_source_file ic900352e_si_001_7.cif
_cod_data_source_block 12
_cod_depositor_comments
;
The following automatic conversions were performed:
'_symmetry_cell_setting' value 'Monoclinic' changed to 'monoclinic'
according to '/home/saulius/struct/CIF-dictionaries/cif_core.dic'
dictionary named 'cif_core.dic' version 2.4.1 from 2010-06-29.

Automatic conversion script
Id: cif_fix_enum 1527 2010-12-29 10:47:43Z saulius 
;
_cod_original_cell_volume 3016.8(9)
_cod_original_sg_symbol_H-M 'P 21/n'
_cod_database_code 4302368

loop_
_symmetry_equiv_pos_as_xyz
'x, y, z'
'-x+1/2, y+1/2, -z+1/2'
'-x, -y, -z'
'x-1/2, -y-1/2, z-1/2'

loop_
_atom_site_label
_atom_site_type_symbol
_atom_site_fract_x
_atom_site_fract_y
_atom_site_fract_z
_atom_site_U_iso_or_equiv
_atom_site_adp_type
_atom_site_occupancy
_atom_site_symmetry_multiplicity
_atom_site_calc_flag
_atom_site_refinement_flags
_atom_site_disorder_assembly
_atom_site_disorder_group
Ti1 Ti 1.19362(8) 0.66531(4) 0.15026(4) 0.0420(3) Uani 1 1 d . . .
O1 O 1.0676(3) 0.71845(15) 0.20206(14) 0.0469(7) Uani 1 1 d . . .
O2 O 1.3341(3) 0.63466(18) 0.22862(15) 0.0569(8) Uani 1 1 d . B .
O3 O 1.2471(3) 0.59991(16) 0.08645(15) 0.0506(8) Uani 1 1 d . . .
O4 O 1.2923(3) 0.74725(16) 0.12434(17) 0.0574(8) Uani 1 1 d . D .
N1 N 1.0205(4) 0.57592(19) 0.16906(18) 0.0467(8) Uani 1 1 d . . .
N2 N 0.8673(4) 0.59426(18) 0.16642(18) 0.0461(8) Uani 1 1 d . . .
N3 N 0.9777(4) 0.69009(19) 0.06319(18) 0.0467(9) Uani 1 1 d . . .
N4 N 0.8312(4) 0.68442(18) 0.07689(17) 0.0432(8) Uani 1 1 d . . .
C1 C 0.9082(5) 0.7292(3) 0.1962(3) 0.0634(13) Uani 1 1 d . . .
H1 H 0.8878 0.7742 0.1678 0.076 Uiso 1 1 calc R . .
C2 C 0.8168(5) 0.6690(2) 0.1479(2) 0.0426(10) Uani 1 1 d . . .
H2 H 0.7061 0.6730 0.1503 0.051 Uiso 1 1 calc R . .
C3 C 1.0307(5) 0.5045(3) 0.1867(3) 0.0618(13) Uani 1 1 d . . .
C4 C 0.8866(6) 0.4784(3) 0.1945(3) 0.0761(15) Uani 1 1 d . . .
H4 H 0.8643 0.4304 0.2066 0.091 Uiso 1 1 calc R . .
C5 C 0.7825(5) 0.5359(3) 0.1813(3) 0.0617(13) Uani 1 1 d . . .
C6 C 1.1840(6) 0.4638(3) 0.1954(3) 0.0802(16) Uani 1 1 d . . .
H6A H 1.2633 0.4968 0.1860 0.120 Uiso 1 1 calc R . .
H6B H 1.1731 0.4230 0.1634 0.120 Uiso 1 1 calc R . .
H6C H 1.2131 0.4457 0.2425 0.120 Uiso 1 1 calc R . .
C7 C 0.6118(5) 0.5396(3) 0.1801(3) 0.0771(16) Uani 1 1 d . . .
H7A H 0.5940 0.5684 0.2191 0.116 Uiso 1 1 calc R . .
H7B H 0.5717 0.4906 0.1832 0.116 Uiso 1 1 calc R . .
H7C H 0.5595 0.5623 0.1372 0.116 Uiso 1 1 calc R . .
C8 C 0.9574(5) 0.7098(3) -0.0043(2) 0.0600(12) Uani 1 1 d . . .
C9 C 0.7983(6) 0.7183(3) -0.0320(3) 0.0716(15) Uani 1 1 d . . .
H9 H 0.7536 0.7323 -0.0775 0.086 Uiso 1 1 calc R . .
C10 C 0.7197(5) 0.7019(3) 0.0206(2) 0.0560(11) Uani 1 1 d . . .
C11 C 1.0932(6) 0.7218(4) -0.0390(3) 0.0830(18) Uani 1 1 d . . .
H11A H 1.1889 0.7135 -0.0058 0.124 Uiso 1 1 calc R . .
H11B H 1.0914 0.7717 -0.0560 0.124 Uiso 1 1 calc R . .
H11C H 1.0867 0.6880 -0.0774 0.124 Uiso 1 1 calc R . .
C12 C 0.5484(5) 0.7008(4) 0.0203(3) 0.0736(15) Uani 1 1 d . . .
H12A H 0.4910 0.7112 -0.0261 0.110 Uiso 1 1 calc R . .
H12B H 0.5249 0.7377 0.0521 0.110 Uiso 1 1 calc R . .
H12C H 0.5194 0.6530 0.0348 0.110 Uiso 1 1 calc R . .
C13 C 0.8584(6) 0.7493(3) 0.2608(3) 0.0726(15) Uani 1 1 d . . .
C14 C 0.9547(6) 0.8123(3) 0.2972(3) 0.0668(14) Uani 1 1 d . . .
H14A H 1.0638 0.8007 0.3026 0.100 Uiso 1 1 calc R . .
H14B H 0.9299 0.8199 0.3424 0.100 Uiso 1 1 calc R . .
H14C H 0.9319 0.8565 0.2697 0.100 Uiso 1 1 calc R . .
C15 C 0.8951(9) 0.6811(4) 0.3140(3) 0.0940(19) Uani 1 1 d . . .
H15A H 0.8285 0.6403 0.2964 0.141 Uiso 1 1 calc R . .
H15B H 0.8764 0.6955 0.3590 0.141 Uiso 1 1 calc R . .
H15C H 1.0024 0.6666 0.3185 0.141 Uiso 1 1 calc R . .
C16 C 0.6848(5) 0.7641(3) 0.2522(3) 0.0661(14) Uani 1 1 d . . .
H16A H 0.6519 0.7975 0.2137 0.099 Uiso 1 1 calc R . .
H16B H 0.6642 0.7858 0.2943 0.099 Uiso 1 1 calc R . .
H16C H 0.6284 0.7185 0.2430 0.099 Uiso 1 1 calc R . .
C17 C 1.3539(7) 0.6554(3) 0.3003(3) 0.0768(16) Uani 1 1 d . . .
H17A H 1.2848 0.6964 0.3046 0.092 Uiso 1 1 calc R A 1
H17B H 1.4606 0.6718 0.3172 0.092 Uiso 1 1 calc R A 1
C18 C 1.3204(15) 0.5949(6) 0.3427(5) 0.118(4) Uani 0.826(18) 1 d P B 1
H18A H 1.2154 0.5780 0.3255 0.141 Uiso 0.826(18) 1 calc PR B 1
H18B H 1.3311 0.6111 0.3903 0.141 Uiso 0.826(18) 1 calc PR B 1
H18C H 1.3923 0.5553 0.3405 0.141 Uiso 0.826(18) 1 calc PR B 1
C18A C 1.465(6) 0.606(2) 0.349(2) 0.096(16) Uiso 0.174(18) 1 d P B 2
H18D H 1.4312 0.5552 0.3411 0.115 Uiso 0.174(18) 1 calc PR B 2
H18E H 1.4656 0.6191 0.3964 0.115 Uiso 0.174(18) 1 calc PR B 2
H18F H 1.5680 0.6109 0.3394 0.115 Uiso 0.174(18) 1 calc PR B 2
C19 C 1.1727(5) 0.5489(3) 0.0357(3) 0.0662(14) Uani 1 1 d . . .
H19A H 1.1092 0.5756 -0.0030 0.079 Uiso 1 1 calc R . .
H19B H 1.1039 0.5175 0.0562 0.079 Uiso 1 1 calc R . .
C20 C 1.2875(6) 0.5019(4) 0.0087(4) 0.103(2) Uani 1 1 d . . .
H20A H 1.3538 0.5326 -0.0130 0.154 Uiso 1 1 calc R . .
H20B H 1.2326 0.4676 -0.0251 0.154 Uiso 1 1 calc R . .
H20C H 1.3501 0.4751 0.0468 0.154 Uiso 1 1 calc R . .
C21 C 1.2930(7) 0.8211(3) 0.1480(4) 0.0870(18) Uani 1 1 d . . .
H21A H 1.3985 0.8406 0.1553 0.104 Uiso 1 1 calc R C 1
H21B H 1.2595 0.8224 0.1925 0.104 Uiso 1 1 calc R C 1
C22 C 1.191(3) 0.8663(7) 0.0985(9) 0.134(9) Uani 0.67(3) 1 d P D 1
H22A H 1.2043 0.9172 0.1126 0.161 Uiso 0.67(3) 1 calc PR D 1
H22B H 1.0849 0.8517 0.0965 0.161 Uiso 0.67(3) 1 calc PR D 1
H22C H 1.2166 0.8605 0.0531 0.161 Uiso 0.67(3) 1 calc PR D 1
C22A C 1.329(7) 0.8777(13) 0.106(3) 0.17(2) Uani 0.33(3) 1 d P D 2
H22D H 1.2663 0.9202 0.1112 0.206 Uiso 0.33(3) 1 calc PR D 2
H22E H 1.3091 0.8620 0.0585 0.206 Uiso 0.33(3) 1 calc PR D 2
H22F H 1.4378 0.8903 0.1209 0.206 Uiso 0.33(3) 1 calc PR D 2
O5 O 1.202(4) 1.0229(16) -0.0334(12) 0.474(15) Uani 1 1 d . . .
C26 C 1.269(4) 1.0951(13) -0.0387(14) 0.375(17) Uani 1 1 d . . .
H26A H 1.1955 1.1341 -0.0341 0.450 Uiso 1 1 calc R . .
H26B H 1.3642 1.1020 -0.0038 0.450 Uiso 1 1 calc R . .
C23 C 1.298(4) 0.9752(14) -0.0742(17) 0.43(2) Uani 1 1 d . . .
H23A H 1.4037 0.9659 -0.0483 0.515 Uiso 1 1 calc R . .
H23B H 1.2472 0.9289 -0.0901 0.515 Uiso 1 1 calc R . .
C25 C 1.298(4) 1.0930(16) -0.1035(18) 0.348(16) Uani 1 1 d . . .
H25A H 1.4005 1.1141 -0.1034 0.417 Uiso 1 1 calc R . .
H25B H 1.2209 1.1221 -0.1348 0.417 Uiso 1 1 calc R . .
C24 C 1.294(5) 1.0238(19) -0.1256(17) 0.47(3) Uani 1 1 d . . .
H24A H 1.1992 1.0162 -0.1605 0.563 Uiso 1 1 calc R . .
H24B H 1.3823 1.0151 -0.1479 0.563 Uiso 1 1 calc R . .

loop_
_atom_site_aniso_label
_atom_site_aniso_U_11
_atom_site_aniso_U_22
_atom_site_aniso_U_33
_atom_site_aniso_U_23
_atom_site_aniso_U_13
_atom_site_aniso_U_12
Ti1 0.0384(5) 0.0407(5) 0.0480(5) -0.0079(3) 0.0111(3) -0.0015(3)
O1 0.0420(15) 0.0448(17) 0.0534(17) -0.0122(13) 0.0087(12) -0.0003(12)
O2 0.0469(17) 0.071(2) 0.0519(18) -0.0054(15) 0.0073(14) 0.0067(15)
O3 0.0415(15) 0.0529(18) 0.0586(18) -0.0194(14) 0.0128(13) -0.0040(13)
O4 0.0502(17) 0.0464(19) 0.079(2) -0.0046(15) 0.0197(15) -0.0060(13)
N1 0.0387(19) 0.041(2) 0.062(2) 0.0016(17) 0.0137(15) 0.0018(15)
N2 0.0421(19) 0.042(2) 0.056(2) 0.0032(16) 0.0155(16) 0.0004(15)
N3 0.0426(19) 0.050(2) 0.049(2) 0.0002(16) 0.0138(16) -0.0006(15)
N4 0.0381(18) 0.046(2) 0.046(2) -0.0021(15) 0.0089(15) -0.0010(15)
C1 0.046(3) 0.073(3) 0.073(3) -0.030(3) 0.017(2) -0.002(2)
C2 0.038(2) 0.045(2) 0.047(2) -0.0066(18) 0.0139(17) 0.0025(17)
C3 0.053(3) 0.047(3) 0.090(4) 0.014(2) 0.025(2) 0.004(2)
C4 0.060(3) 0.050(3) 0.122(5) 0.024(3) 0.026(3) 0.005(2)
C5 0.049(3) 0.057(3) 0.084(3) 0.009(3) 0.024(2) -0.002(2)
C6 0.062(3) 0.052(3) 0.130(5) 0.019(3) 0.026(3) 0.012(2)
C7 0.054(3) 0.062(3) 0.121(5) 0.014(3) 0.032(3) -0.006(2)
C8 0.053(3) 0.079(4) 0.048(3) 0.005(2) 0.011(2) -0.003(2)
C9 0.057(3) 0.106(4) 0.050(3) 0.013(3) 0.005(2) -0.002(3)
C10 0.045(2) 0.068(3) 0.053(3) -0.001(2) 0.005(2) -0.002(2)
C11 0.059(3) 0.137(6) 0.056(3) 0.015(3) 0.020(2) 0.002(3)
C12 0.045(3) 0.108(5) 0.066(3) 0.009(3) 0.007(2) 0.002(3)
C13 0.061(3) 0.078(4) 0.085(4) -0.040(3) 0.029(3) -0.008(3)
C14 0.073(3) 0.071(3) 0.058(3) -0.026(2) 0.015(2) 0.000(3)
C15 0.128(5) 0.083(4) 0.076(4) 0.003(3) 0.031(4) 0.008(4)
C16 0.062(3) 0.073(4) 0.069(3) -0.022(3) 0.026(2) 0.008(2)
C17 0.069(3) 0.101(5) 0.059(3) 0.002(3) 0.009(3) 0.009(3)
C18 0.146(11) 0.118(8) 0.093(6) 0.025(5) 0.037(6) 0.011(6)
C19 0.050(3) 0.074(3) 0.074(3) -0.038(3) 0.011(2) -0.008(2)
C20 0.063(3) 0.112(5) 0.137(6) -0.081(4) 0.028(3) -0.011(3)
C21 0.089(4) 0.050(3) 0.127(5) -0.006(3) 0.033(4) -0.009(3)
C22 0.148(17) 0.060(7) 0.177(14) 0.000(8) -0.006(11) 0.013(8)
C22A 0.17(5) 0.051(14) 0.33(5) 0.03(2) 0.15(4) 0.006(17)
O5 0.82(5) 0.28(2) 0.35(2) 0.07(2) 0.19(3) 0.01(3)
C26 0.71(5) 0.166(18) 0.30(3) 0.002(18) 0.22(3) -0.11(2)
C23 0.82(7) 0.20(2) 0.36(3) 0.03(2) 0.32(4) 0.14(3)
C25 0.53(4) 0.24(3) 0.34(3) 0.15(3) 0.26(3) 0.03(3)
C24 1.00(9) 0.18(2) 0.27(3) 0.02(2) 0.24(4) -0.03(4)

loop_
_atom_type_symbol
_atom_type_description
_atom_type_scat_dispersion_real
_atom_type_scat_dispersion_imag
_atom_type_scat_source
C C 0.0033 0.0016 'International Tables Vol C Tables 4.2.6.8 and 6.1.1.4'
H H 0.0000 0.0000 'International Tables Vol C Tables 4.2.6.8 and 6.1.1.4'
N N 0.0061 0.0033 'International Tables Vol C Tables 4.2.6.8 and 6.1.1.4'
O O 0.0106 0.0060 'International Tables Vol C Tables 4.2.6.8 and 6.1.1.4'
Ti Ti 0.2776 0.4457 'International Tables Vol C Tables 4.2.6.8 and 6.1.1.4'

loop_
_geom_angle_atom_site_label_1
_geom_angle_atom_site_label_2
_geom_angle_atom_site_label_3
_geom_angle
_geom_angle_site_symmetry_1
_geom_angle_site_symmetry_3
_geom_angle_publ_flag
O4 Ti1 O3 97.77(13) . . ?
O4 Ti1 O2 101.54(14) . . ?
O3 Ti1 O2 98.62(13) . . ?
O4 Ti1 O1 95.31(13) . . ?
O3 Ti1 O1 159.51(12) . . ?
O2 Ti1 O1 94.11(12) . . ?
O4 Ti1 N1 167.04(13) . . ?
O3 Ti1 N1 85.43(12) . . ?
O2 Ti1 N1 90.32(13) . . ?
O1 Ti1 N1 78.48(12) . . ?
O4 Ti1 N3 90.00(13) . . ?
O3 Ti1 N3 84.77(12) . . ?
O2 Ti1 N3 167.34(13) . . ?
O1 Ti1 N3 79.52(12) . . ?
N1 Ti1 N3 77.75(12) . . ?
C1 O1 Ti1 135.0(2) . . ?
C17 O2 Ti1 131.6(3) . . ?
C19 O3 Ti1 138.5(3) . . ?
C21 O4 Ti1 130.1(3) . . ?
C3 N1 N2 105.0(3) . . ?
C3 N1 Ti1 135.3(3) . . ?
N2 N1 Ti1 119.6(2) . . ?
C5 N2 N1 112.1(3) . . ?
C5 N2 C2 129.1(3) . . ?
N1 N2 C2 118.9(3) . . ?
C8 N3 N4 105.6(3) . . ?
C8 N3 Ti1 134.4(3) . . ?
N4 N3 Ti1 120.0(2) . . ?
C10 N4 N3 112.0(3) . . ?
C10 N4 C2 129.6(3) . . ?
N3 N4 C2 118.0(3) . . ?
O1 C1 C13 115.6(4) . . ?
O1 C1 C2 109.7(3) . . ?
C13 C1 C2 119.6(4) . . ?
N4 C2 N2 109.9(3) . . ?
N4 C2 C1 108.3(4) . . ?
N2 C2 C1 114.2(4) . . ?
N1 C3 C4 110.1(4) . . ?
N1 C3 C6 120.9(4) . . ?
C4 C3 C6 129.0(4) . . ?
C5 C4 C3 107.8(4) . . ?
N2 C5 C4 105.1(4) . . ?
N2 C5 C7 123.4(4) . . ?
C4 C5 C7 131.5(5) . . ?
N3 C8 C9 109.5(4) . . ?
N3 C8 C11 121.5(4) . . ?
C9 C8 C11 128.9(4) . . ?
C10 C9 C8 107.2(4) . . ?
N4 C10 C9 105.7(4) . . ?
N4 C10 C12 123.8(4) . . ?
C9 C10 C12 130.5(4) . . ?
C1 C13 C14 111.1(4) . . ?
C1 C13 C16 114.4(4) . . ?
C14 C13 C16 111.7(4) . . ?
C1 C13 C15 108.1(5) . . ?
C14 C13 C15 104.9(5) . . ?
C16 C13 C15 105.8(5) . . ?
O2 C17 C18 111.4(6) . . ?
O2 C17 C18A 113.1(16) . . ?
C18 C17 C18A 50.5(17) . . ?
O3 C19 C20 112.0(4) . . ?
O4 C21 C22A 119.7(17) . . ?
O4 C21 C22 111.1(7) . . ?
C22A C21 C22 50.6(19) . . ?
C26 O5 C23 102(3) . . ?
C25 C26 O5 101(2) . . ?
C24 C23 O5 95(2) . . ?
C26 C25 C24 110(2) . . ?
C23 C24 C25 113(3) . . ?

loop_
_geom_bond_atom_site_label_1
_geom_bond_atom_site_label_2
_geom_bond_distance
_geom_bond_site_symmetry_2
_geom_bond_publ_flag
Ti1 O4 1.836(3) . ?
Ti1 O3 1.844(3) . ?
Ti1 O2 1.842(3) . ?
Ti1 O1 1.898(3) . ?
Ti1 N1 2.293(3) . ?
Ti1 N3 2.313(3) . ?
O1 C1 1.387(5) . ?
O2 C17 1.425(6) . ?
O3 C19 1.412(5) . ?
O4 C21 1.413(6) . ?
N1 C3 1.335(5) . ?
N1 N2 1.369(4) . ?
N2 C5 1.355(6) . ?
N2 C2 1.445(5) . ?
N3 C8 1.340(5) . ?
N3 N4 1.363(4) . ?
N4 C10 1.350(5) . ?
N4 C2 1.442(5) . ?
C1 C13 1.459(6) . ?
C1 C2 1.551(6) . ?
C3 C4 1.381(7) . ?
C3 C6 1.506(6) . ?
C4 C5 1.371(7) . ?
C5 C7 1.487(6) . ?
C8 C9 1.394(6) . ?
C8 C11 1.495(6) . ?
C9 C10 1.375(7) . ?
C10 C12 1.495(6) . ?
C13 C14 1.506(7) . ?
C13 C16 1.515(6) . ?
C13 C15 1.603(8) . ?
C17 C18 1.435(10) . ?
C17 C18A 1.51(4) . ?
C19 C20 1.489(7) . ?
C21 C22A 1.38(3) . ?
C21 C22 1.430(14) . ?
O5 C26 1.44(2) . ?
O5 C23 1.53(3) . ?
C26 C25 1.34(2) . ?
C23 C24 1.33(3) . ?
C25 C24 1.32(3) . ?
